data_7037145
loop_
_publ_author_name
'Prock, J.'
'Strabler, C.'
'Viertl, W.'
'Kopacka, H.'
'Obendorf, D.'
'M\"uller, T'
'Tordin, E.'
'Salzl, S.'
'Kn\"or, G'
'Mauro, M.'
'De Cola, L.'
'Br\"uggeller, P'

_publ_section_title
;
 Unusual stability of dyads during photochemical hydrogen production.
;
_journal_issue 48
_journal_name_full 'Dalton transactions (Cambridge, England : 2003)'
_journal_page_first 20936
_journal_page_last 20948
_journal_paper_doi 10.1039/c5dt03414k
_journal_volume 44
_journal_year 2015
_chemical_formula_moiety 'C82 H68 N6 P4 Pt Ru, 4(B F4), 1.4(O)'
_chemical_formula_sum 'C82 H68 B4 F16 N6 O1.4 P4 Pt Ru'
_chemical_formula_weight 1927.10
_chemical_name_systematic '[Ru(bpy)2(dppcb)Pt(bpy)](BF4)4'
_space_group_IT_number 2
_symmetry_cell_setting triclinic
_symmetry_space_group_name_Hall '-P 1'
_symmetry_space_group_name_H-M 'P -1'
_atom_sites_solution_hydrogens geom
_atom_sites_solution_primary direct
_atom_sites_solution_secondary difmap
_audit_creation_method SHELXL-97
_audit_update_record
;
2015-06-03 deposited with the CCDC.
2015-11-10 downloaded from the CCDC.
;
_cell_angle_alpha 90.007(2)
_cell_angle_beta 110.103(2)
_cell_angle_gamma 107.555(2)
_cell_formula_units_Z 2
_cell_length_a 15.6388(7)
_cell_length_b 17.0603(8)
_cell_length_c 17.5445(8)
_cell_measurement_reflns_used 181293
_cell_measurement_temperature 243(2)
_cell_measurement_theta_max 26.373
_cell_measurement_theta_min 0.998
_cell_volume 4162.8(3)
_computing_cell_refinement 'Denzo and Scalepack'
_computing_data_collection 'Kappa CCD'
_computing_data_reduction 'Denzo and Scalepack'
_computing_molecular_graphics 'SHELXTL-NT V6.1'
_computing_publication_material 'SHELXTL-NT V6.1'
_computing_structure_refinement 'SHELXL-2015 (Sheldrick, 2015)'
_computing_structure_solution 'SHELXS-97 (Sheldrick, 1990)'
_diffrn_ambient_temperature 243(2)
_diffrn_measured_fraction_theta_full 1.00
_diffrn_measurement_device_type 'Kappa CCD'
_diffrn_measurement_method 'phi- and omega-scans'
_diffrn_radiation_monochromator graphite
_diffrn_radiation_source 'fine-focus sealed tube'
_diffrn_radiation_type MoK\a
_diffrn_radiation_wavelength 0.71073
_diffrn_reflns_av_R_equivalents 0.0456
_diffrn_reflns_av_sigmaI/netI 0.1146
_diffrn_reflns_limit_h_max 19
_diffrn_reflns_limit_h_min -19
_diffrn_reflns_limit_k_max 20
_diffrn_reflns_limit_k_min -21
_diffrn_reflns_limit_l_max 22
_diffrn_reflns_limit_l_min -21
_diffrn_reflns_number 30330
_diffrn_reflns_theta_full 26.56
_diffrn_reflns_theta_max 26.56
_diffrn_reflns_theta_min 1.87
_diffrn_standards_decay_% 0
_diffrn_standards_interval_time 120
_diffrn_standards_number 3
_exptl_absorpt_coefficient_mu 2.022
_exptl_absorpt_correction_T_max 0.885
_exptl_absorpt_correction_T_min 0.750
_exptl_absorpt_correction_type multi-scan
_exptl_absorpt_process_details 'Otwinowski et al, 1997'
_exptl_crystal_colour orange
_exptl_crystal_density_diffrn 1.538
_exptl_crystal_density_method 'not measured'
_exptl_crystal_description prism
_exptl_crystal_F_000 1918.4
_exptl_crystal_size_max 0.15
_exptl_crystal_size_mid 0.10
_exptl_crystal_size_min 0.05
_refine_diff_density_max 1.000
_refine_diff_density_min -0.890
_refine_diff_density_rms 0.100
_refine_ls_extinction_method none
_refine_ls_goodness_of_fit_ref 1.021
_refine_ls_hydrogen_treatment constr
_refine_ls_matrix_type full
_refine_ls_number_parameters 1054
_refine_ls_number_reflns 16479
_refine_ls_number_restraints 0
_refine_ls_restrained_S_all 1.021
_refine_ls_R_factor_all 0.0753
_refine_ls_R_factor_gt 0.0481
_refine_ls_shift/su_max 0.002
_refine_ls_shift/su_mean 0.000
_refine_ls_structure_factor_coef Fsqd
_refine_ls_weighting_details 'calc w=1/[\s^2^(Fo^2^)+(0.0835P)^2^+3.4456P] where P=(Fo^2^+2Fc^2^)/3'
_refine_ls_weighting_scheme calc
_refine_ls_wR_factor_gt 0.1253
_refine_ls_wR_factor_ref 0.1764
_reflns_number_gt 10642
_reflns_number_total 17362
_reflns_threshold_expression >2sigma(I)
_cod_data_source_file c5dt03414k2.cif
_cod_data_source_block 4
_cod_depositor_comments 'Adding full bibliography for 7037143--7037145.cif.'
_cod_original_formula_sum 'C82 H68 B4 F16 N6 O1.40 P4 Pt Ru'
_cod_database_code 7037145
_diffrn_measured_fraction 0.997

loop_
_symmetry_equiv_pos_as_xyz
'x, y, z'
'-x, -y, -z'

loop_
_atom_site_label
_atom_site_type_symbol
_atom_site_fract_x
_atom_site_fract_y
_atom_site_fract_z
_atom_site_U_iso_or_equiv
_atom_site_adp_type
_atom_site_occupancy
_atom_site_symmetry_multiplicity
_atom_site_calc_flag
_atom_site_refinement_flags
Ru1 Ru 0.26889(4) 0.78519(4) 0.25247(4) 0.03655(16) Uani 1 1 d .
Pt1 Pt 0.74348(2) 0.74454(2) 0.313115(19) 0.04215(12) Uani 1 1 d .
P1 P 0.32636(14) 0.67493(12) 0.28171(12) 0.0366(4) Uani 1 1 d .
P2 P 0.38826(14) 0.83415(12) 0.19731(11) 0.0351(4) Uani 1 1 d .
P3 P 0.63592(14) 0.76003(13) 0.19524(12) 0.0384(5) Uani 1 1 d .
P4 P 0.61628(15) 0.64969(13) 0.32655(12) 0.0399(5) Uani 1 1 d .
C1 C 0.4581(5) 0.7166(4) 0.3013(5) 0.0372(17) Uani 1 1 d .
H1 H 0.4957 0.7319 0.3605 0.045 Uiso 1 1 calc R
C2 C 0.4874(5) 0.7902(4) 0.2517(4) 0.0342(16) Uani 1 1 d .
H2 H 0.5454 0.8345 0.2872 0.041 Uiso 1 1 calc R
C3 C 0.5154(5) 0.7319(4) 0.2024(4) 0.0352(16) Uani 1 1 d .
H3 H 0.4649 0.7122 0.1475 0.042 Uiso 1 1 calc R
C4 C 0.5022(5) 0.6654(4) 0.2618(4) 0.0348(16) Uani 1 1 d .
H4 H 0.4536 0.6124 0.2320 0.042 Uiso 1 1 calc R
N1 N 0.3555(5) 0.8329(4) 0.3750(4) 0.0392(15) Uani 1 1 d .
N2 N 0.1698(5) 0.7508(4) 0.3139(5) 0.0466(17) Uani 1 1 d .
C101 C 0.4520(7) 0.8723(5) 0.4066(5) 0.050(2) Uani 1 1 d .
H101 H 0.4853 0.8826 0.3702 0.059 Uiso 1 1 calc R
C102 C 0.5045(7) 0.8983(6) 0.4889(5) 0.053(2) Uani 1 1 d .
H102 H 0.5711 0.9258 0.5077 0.064 Uiso 1 1 calc R
C103 C 0.4566(9) 0.8826(7) 0.5414(6) 0.081(3) Uani 1 1 d .
H103 H 0.4901 0.8984 0.5978 0.097 Uiso 1 1 calc R
C104 C 0.3584(8) 0.8434(7) 0.5120(6) 0.069(3) Uani 1 1 d .
H104 H 0.3248 0.8334 0.5482 0.083 Uiso 1 1 calc R
C105 C 0.3092(6) 0.8187(5) 0.4290(5) 0.049(2) Uani 1 1 d .
C106 C 0.2060(7) 0.7747(5) 0.3940(6) 0.056(2) Uani 1 1 d .
C107 C 0.1469(10) 0.7558(7) 0.4418(7) 0.079(3) Uani 1 1 d .
H107 H 0.1728 0.7738 0.4981 0.094 Uiso 1 1 calc R
C108 C 0.0527(9) 0.7114(8) 0.4051(9) 0.090(4) Uani 1 1 d .
H108 H 0.0131 0.6972 0.4362 0.108 Uiso 1 1 calc R
C109 C 0.0148(8) 0.6872(7) 0.3226(8) 0.081(3) Uani 1 1 d .
H109 H -0.0505 0.6565 0.2966 0.097 Uiso 1 1 calc R
C110 C 0.0745(7) 0.7087(6) 0.2790(7) 0.064(3) Uani 1 1 d .
H110 H 0.0481 0.6937 0.2222 0.077 Uiso 1 1 calc R
N3 N 0.1560(5) 0.7455(4) 0.1402(4) 0.0452(16) Uani 1 1 d .
N4 N 0.2248(5) 0.8902(4) 0.2285(4) 0.0467(17) Uani 1 1 d .
C201 C 0.1135(6) 0.6686(6) 0.1018(5) 0.054(2) Uani 1 1 d .
H201 H 0.1321 0.6253 0.1284 0.064 Uiso 1 1 calc R
C202 C 0.0429(7) 0.6500(7) 0.0244(7) 0.073(3) Uani 1 1 d .
H202 H 0.0149 0.5950 -0.0007 0.087 Uiso 1 1 calc R
C203 C 0.0145(8) 0.7113(8) -0.0151(7) 0.086(3) Uani 1 1 d .
H203 H -0.0295 0.7004 -0.0692 0.103 Uiso 1 1 calc R
C204 C 0.0514(8) 0.7895(8) 0.0256(7) 0.085(3) Uani 1 1 d .
H204 H 0.0291 0.8319 0.0005 0.102 Uiso 1 1 calc R
C205 C 0.1220(6) 0.8070(6) 0.1041(6) 0.053(2) Uani 1 1 d .
C206 C 0.1596(6) 0.8870(5) 0.1537(6) 0.050(2) Uani 1 1 d .
C207 C 0.1307(8) 0.9550(7) 0.1284(7) 0.073(3) Uani 1 1 d .
H207 H 0.0868 0.9526 0.0754 0.088 Uiso 1 1 calc R
C208 C 0.1670(9) 1.0259(7) 0.1818(8) 0.075(3) Uani 1 1 d .
H208 H 0.1481 1.0724 0.1653 0.090 Uiso 1 1 calc R
C209 C 0.2286(9) 1.0287(6) 0.2567(8) 0.075(3) Uani 1 1 d .
H209 H 0.2521 1.0764 0.2942 0.090 Uiso 1 1 calc R
C210 C 0.2588(8) 0.9586(6) 0.2795(6) 0.062(2) Uani 1 1 d .
H210 H 0.3039 0.9610 0.3320 0.075 Uiso 1 1 calc R
N5 N 0.8484(5) 0.7494(6) 0.4267(4) 0.060(2) Uani 1 1 d .
N6 N 0.8657(4) 0.8307(5) 0.3051(4) 0.0488(17) Uani 1 1 d .
C301 C 0.8432(8) 0.6977(9) 0.4831(7) 0.085(4) Uani 1 1 d .
H301 H 0.7945 0.6460 0.4691 0.102 Uiso 1 1 calc R
C302 C 0.9114(11) 0.7207(14) 0.5649(8) 0.122(6) Uani 1 1 d .
H302 H 0.9079 0.6841 0.6046 0.146 Uiso 1 1 calc R
C303 C 0.9831(10) 0.7977(14) 0.5855(9) 0.118(6) Uani 1 1 d .
H303 H 1.0260 0.8158 0.6396 0.142 Uiso 1 1 calc R
C304 C 0.9883(9) 0.8445(11) 0.5255(8) 0.098(4) Uani 1 1 d .
H304 H 1.0383 0.8952 0.5372 0.117 Uiso 1 1 calc R
C305 C 0.9236(6) 0.8213(7) 0.4477(6) 0.064(3) Uani 1 1 d .
C306 C 0.9323(6) 0.8655(7) 0.3781(6) 0.064(3) Uani 1 1 d .
C307 C 1.0089(8) 0.9377(9) 0.3845(9) 0.093(4) Uani 1 1 d .
H307 H 1.0522 0.9654 0.4360 0.111 Uiso 1 1 calc R
C308 C 1.0194(9) 0.9673(9) 0.3139(11) 0.104(4) Uani 1 1 d .
H308 H 1.0704 1.0149 0.3165 0.125 Uiso 1 1 calc R
C309 C 0.9540(9) 0.9259(10) 0.2396(9) 0.094(4) Uani 1 1 d .
H309 H 0.9610 0.9442 0.1909 0.113 Uiso 1 1 calc R
C310 C 0.8799(7) 0.8590(7) 0.2370(7) 0.067(3) Uani 1 1 d .
H310 H 0.8364 0.8308 0.1858 0.081 Uiso 1 1 calc R
C11 C 0.2861(5) 0.5796(5) 0.2119(5) 0.0423(19) Uani 1 1 d .
C12 C 0.2666(7) 0.5001(5) 0.2373(6) 0.053(2) Uani 1 1 d .
H12 H 0.2724 0.4935 0.2919 0.064 Uiso 1 1 calc R
C13 C 0.2389(8) 0.4319(6) 0.1818(8) 0.072(3) Uani 1 1 d .
H13 H 0.2237 0.3785 0.1981 0.087 Uiso 1 1 calc R
C14 C 0.2335(8) 0.4415(8) 0.1031(8) 0.082(4) Uani 1 1 d .
H14 H 0.2163 0.3944 0.0664 0.099 Uiso 1 1 calc R
C15 C 0.2524(7) 0.5176(7) 0.0767(6) 0.068(3) Uani 1 1 d .
H15 H 0.2467 0.5233 0.0220 0.082 Uiso 1 1 calc R
C16 C 0.2806(6) 0.5872(6) 0.1328(5) 0.050(2) Uani 1 1 d .
H16 H 0.2961 0.6403 0.1158 0.060 Uiso 1 1 calc R
C21 C 0.3161(6) 0.6351(5) 0.3756(5) 0.046(2) Uani 1 1 d .
C22 C 0.2210(7) 0.5882(6) 0.3699(6) 0.063(2) Uani 1 1 d .
H22 H 0.1706 0.5737 0.3187 0.076 Uiso 1 1 calc R
C23 C 0.2035(10) 0.5642(8) 0.4400(9) 0.085(4) Uani 1 1 d .
H23 H 0.1413 0.5325 0.4364 0.101 Uiso 1 1 calc R
C24 C 0.2789(11) 0.5872(8) 0.5164(8) 0.086(4) Uani 1 1 d .
H24 H 0.2670 0.5711 0.5640 0.103 Uiso 1 1 calc R
C25 C 0.3677(10) 0.6321(7) 0.5214(6) 0.073(3) Uani 1 1 d .
H25 H 0.4177 0.6480 0.5727 0.088 Uiso 1 1 calc R
C26 C 0.3868(7) 0.6556(6) 0.4506(5) 0.055(2) Uani 1 1 d .
H26 H 0.4498 0.6860 0.4552 0.066 Uiso 1 1 calc R
C31 C 0.4432(6) 0.9478(5) 0.2138(5) 0.0378(17) Uani 1 1 d .
C32 C 0.3876(6) 0.9914(5) 0.1644(6) 0.050(2) Uani 1 1 d .
H32 H 0.3263 0.9620 0.1266 0.060 Uiso 1 1 calc R
C33 C 0.4202(8) 1.0769(6) 0.1693(7) 0.062(3) Uani 1 1 d .
H33 H 0.3814 1.1056 0.1359 0.074 Uiso 1 1 calc R
C34 C 0.5117(9) 1.1196(6) 0.2250(7) 0.065(3) Uani 1 1 d .
H34 H 0.5350 1.1777 0.2299 0.078 Uiso 1 1 calc R
C35 C 0.5673(8) 1.0773(6) 0.2721(6) 0.059(2) Uani 1 1 d .
H35 H 0.6298 1.1065 0.3079 0.070 Uiso 1 1 calc R
C36 C 0.5335(6) 0.9919(5) 0.2685(5) 0.048(2) Uani 1 1 d .
H36 H 0.5720 0.9640 0.3032 0.057 Uiso 1 1 calc R
C41 C 0.3729(5) 0.8208(5) 0.0895(4) 0.0349(16) Uani 1 1 d .
C42 C 0.2934(7) 0.7650(5) 0.0306(5) 0.052(2) Uani 1 1 d .
H42 H 0.2442 0.7308 0.0463 0.063 Uiso 1 1 calc R
C43 C 0.2842(7) 0.7579(6) -0.0518(5) 0.057(2) Uani 1 1 d .
H43 H 0.2287 0.7208 -0.0910 0.069 Uiso 1 1 calc R
C44 C 0.3569(7) 0.8054(6) -0.0741(5) 0.057(2) Uani 1 1 d .
H44 H 0.3523 0.7994 -0.1287 0.068 Uiso 1 1 calc R
C45 C 0.4362(7) 0.8617(7) -0.0186(5) 0.060(2) Uani 1 1 d .
H45 H 0.4856 0.8947 -0.0347 0.073 Uiso 1 1 calc R
C46 C 0.4429(6) 0.8694(5) 0.0633(5) 0.047(2) Uani 1 1 d .
H46 H 0.4969 0.9091 0.1013 0.057 Uiso 1 1 calc R
C51 C 0.6712(6) 0.8657(5) 0.1729(5) 0.046(2) Uani 1 1 d .
C52 C 0.7054(7) 0.9283(6) 0.2357(6) 0.061(2) Uani 1 1 d .
H52 H 0.7055 0.9159 0.2879 0.073 Uiso 1 1 calc R
C53 C 0.7395(8) 1.0095(6) 0.2217(9) 0.078(3) Uani 1 1 d .
H53 H 0.7624 1.0528 0.2641 0.094 Uiso 1 1 calc R
C54 C 0.7395(9) 1.0261(9) 0.1452(11) 0.097(4) Uani 1 1 d .
H54 H 0.7606 1.0814 0.1348 0.117 Uiso 1 1 calc R
C55 C 0.7093(9) 0.9635(10) 0.0838(9) 0.089(4) Uani 1 1 d .
H55 H 0.7127 0.9758 0.0325 0.106 Uiso 1 1 calc R
C56 C 0.6746(7) 0.8845(7) 0.0967(6) 0.065(3) Uani 1 1 d .
H56 H 0.6527 0.8417 0.0540 0.078 Uiso 1 1 calc R
C61 C 0.6167(7) 0.6903(6) 0.1089(5) 0.053(2) Uani 1 1 d .
C62 C 0.6795(8) 0.6453(6) 0.1156(6) 0.066(3) Uani 1 1 d .
H62 H 0.7322 0.6524 0.1645 0.079 Uiso 1 1 calc R
C63 C 0.6651(12) 0.5918(9) 0.0524(8) 0.108(5) Uani 1 1 d .
H63 H 0.7085 0.5626 0.0569 0.129 Uiso 1 1 calc R
C64 C 0.5878(12) 0.5799(10) -0.0177(9) 0.123(6) Uani 1 1 d .
H64 H 0.5768 0.5409 -0.0607 0.147 Uiso 1 1 calc R
C65 C 0.5264(10) 0.6237(9) -0.0263(7) 0.099(4) Uani 1 1 d .
H65 H 0.4752 0.6164 -0.0762 0.119 Uiso 1 1 calc R
C66 C 0.5376(7) 0.6786(7) 0.0366(5) 0.065(3) Uani 1 1 d .
H66 H 0.4934 0.7073 0.0311 0.078 Uiso 1 1 calc R
C71 C 0.6188(6) 0.6493(5) 0.4307(5) 0.0442(19) Uani 1 1 d .
C72 C 0.6025(7) 0.5758(6) 0.4675(6) 0.060(2) Uani 1 1 d .
H72 H 0.5825 0.5240 0.4370 0.072 Uiso 1 1 calc R
C73 C 0.6164(8) 0.5817(7) 0.5489(6) 0.075(3) Uani 1 1 d .
H73 H 0.6080 0.5330 0.5744 0.090 Uiso 1 1 calc R
C74 C 0.6415(9) 0.6539(8) 0.5935(6) 0.076(3) Uani 1 1 d .
H74 H 0.6478 0.6549 0.6488 0.091 Uiso 1 1 calc R
C75 C 0.6579(8) 0.7258(7) 0.5596(6) 0.070(3) Uani 1 1 d .
H75 H 0.6759 0.7764 0.5916 0.084 Uiso 1 1 calc R
C76 C 0.6481(6) 0.7250(6) 0.4774(5) 0.053(2) Uani 1 1 d .
H76 H 0.6611 0.7748 0.4540 0.063 Uiso 1 1 calc R
C81 C 0.6053(7) 0.5453(5) 0.2917(5) 0.046(2) Uani 1 1 d .
C82 C 0.6864(7) 0.5305(6) 0.2895(6) 0.059(2) Uani 1 1 d .
H82 H 0.7450 0.5740 0.3037 0.071 Uiso 1 1 calc R
C83 C 0.6811(10) 0.4509(8) 0.2659(7) 0.078(3) Uani 1 1 d .
H83 H 0.7361 0.4402 0.2644 0.094 Uiso 1 1 calc R
C84 C 0.5968(11) 0.3892(8) 0.2452(7) 0.079(3) Uani 1 1 d .
H84 H 0.5930 0.3358 0.2276 0.095 Uiso 1 1 calc R
C85 C 0.5153(9) 0.4030(6) 0.2496(6) 0.075(3) Uani 1 1 d .
H85 H 0.4578 0.3588 0.2371 0.090 Uiso 1 1 calc R
C86 C 0.5191(7) 0.4815(6) 0.2720(6) 0.059(2) Uani 1 1 d .
H86 H 0.4640 0.4917 0.2740 0.071 Uiso 1 1 calc R
B1 B 1.2512(8) 1.0432(7) 0.5290(7) 0.058(3) Uani 1 1 d .
F1 F 1.3353(4) 1.0943(4) 0.5857(3) 0.0718(15) Uani 1 1 d .
F2 F 1.1782(6) 1.0480(11) 0.5441(8) 0.202(8) Uani 0.90 1 d P
F3 F 1.2366(14) 0.9679(8) 0.5488(13) 0.146(8) Uani 0.55 1 d P
F4 F 1.2280(14) 1.0751(11) 0.4618(9) 0.222(10) Uani 0.85 1 d P
F4A F 1.2581(12) 1.000(2) 0.4765(18) 0.217(13) Uani 0.70 1 d P
B2 B 0.1946(13) 0.7392(10) 0.6769(11) 0.093(4) Uani 1 1 d .
F5 F 0.1988(7) 0.8078(6) 0.6391(6) 0.138(3) Uani 1 1 d .
F6 F 0.1269(9) 0.6748(6) 0.6233(7) 0.185(5) Uani 1 1 d .
F7 F 0.2801(9) 0.7322(7) 0.7085(12) 0.244(9) Uani 1 1 d .
F8 F 0.1654(10) 0.7637(10) 0.7375(7) 0.198(5) Uani 1 1 d .
B3 B 0.1767(17) 1.167(2) 0.0169(15) 0.139(9) Uani 1 1 d .
F9 F 0.2579(9) 1.1595(11) 0.0548(7) 0.206(6) Uani 1 1 d .
F10 F 0.1630(12) 1.1977(11) -0.0514(8) 0.228(7) Uani 1 1 d .
F11 F 0.1552(11) 1.2076(14) 0.0738(9) 0.228(8) Uani 1 1 d .
F12 F 0.1070(15) 1.0971(14) 0.0039(16) 0.314(14) Uani 1 1 d .
B4 B -0.080(3) 0.4911(18) 0.158(4) 0.30(4) Uani 1 1 d .
F13 F -0.1015(10) 0.5643(10) 0.1320(9) 0.211(6) Uani 1 1 d .
F14 F 0.0051(14) 0.5110(11) 0.1892(17) 0.307(13) Uani 1 1 d .
F15 F -0.143(3) 0.4346(14) 0.1166(17) 0.44(2) Uani 1 1 d .
F16 F -0.110(5) 0.492(5) 0.217(4) 0.77(9) Uani 1 1 d .
O1 O 0.7051(18) 0.7631(9) 0.7698(12) 0.194(10) Uani 0.70 1 d P
O2 O 0.9876(17) 0.6705(18) 0.7643(12) 0.198(10) Uani 0.70 1 d P

loop_
_atom_site_aniso_label
_atom_site_aniso_U_11
_atom_site_aniso_U_22
_atom_site_aniso_U_33
_atom_site_aniso_U_23
_atom_site_aniso_U_13
_atom_site_aniso_U_12
Ru1 0.0343(3) 0.0383(3) 0.0416(3) 0.0022(3) 0.0160(3) 0.0153(3)
Pt1 0.03326(18) 0.0527(2) 0.04179(19) 0.00565(14) 0.01113(13) 0.01831(15)
P1 0.0363(11) 0.0386(11) 0.0386(10) 0.0051(8) 0.0173(9) 0.0130(9)
P2 0.0344(10) 0.0375(10) 0.0355(10) 0.0038(8) 0.0111(8) 0.0160(9)
P3 0.0371(11) 0.0453(11) 0.0388(11) 0.0020(9) 0.0171(9) 0.0178(9)
P4 0.0395(11) 0.0425(11) 0.0423(11) 0.0067(9) 0.0143(9) 0.0202(10)
C1 0.032(4) 0.038(4) 0.043(4) 0.008(3) 0.014(3) 0.011(3)
C2 0.035(4) 0.039(4) 0.033(4) 0.004(3) 0.009(3) 0.020(3)
C3 0.036(4) 0.042(4) 0.035(4) 0.002(3) 0.014(3) 0.021(4)
C4 0.028(4) 0.036(4) 0.039(4) 0.005(3) 0.007(3) 0.014(3)
N1 0.041(4) 0.041(4) 0.041(4) -0.002(3) 0.021(3) 0.013(3)
N2 0.043(4) 0.038(4) 0.069(5) 0.004(3) 0.027(4) 0.018(3)
C101 0.067(6) 0.042(5) 0.049(5) 0.001(4) 0.032(5) 0.015(4)
C102 0.058(6) 0.060(5) 0.042(5) -0.008(4) 0.023(4) 0.013(5)
C103 0.094(9) 0.098(8) 0.045(6) -0.019(5) 0.024(6) 0.024(7)
C104 0.079(8) 0.080(7) 0.056(6) -0.002(5) 0.037(6) 0.022(6)
C105 0.056(6) 0.051(5) 0.047(5) -0.002(4) 0.026(4) 0.021(4)
C106 0.080(7) 0.046(5) 0.072(6) 0.003(4) 0.054(6) 0.033(5)
C107 0.105(10) 0.084(7) 0.088(8) 0.012(6) 0.072(8) 0.044(7)
C108 0.060(7) 0.106(9) 0.116(10) -0.017(8) 0.062(7) 0.009(7)
C109 0.059(7) 0.086(8) 0.114(10) 0.002(7) 0.059(7) 0.012(6)
C110 0.049(6) 0.064(6) 0.074(6) 0.002(5) 0.023(5) 0.009(5)
N3 0.033(4) 0.056(4) 0.047(4) 0.009(3) 0.011(3) 0.020(3)
N4 0.048(4) 0.043(4) 0.063(5) 0.004(3) 0.030(4) 0.021(3)
C201 0.043(5) 0.058(6) 0.047(5) -0.002(4) 0.003(4) 0.013(4)
C202 0.046(6) 0.075(7) 0.085(8) -0.001(6) 0.009(5) 0.018(5)
C203 0.056(7) 0.097(9) 0.067(7) -0.006(7) -0.014(5) 0.013(7)
C204 0.057(7) 0.093(9) 0.087(8) 0.019(7) -0.002(6) 0.030(7)
C205 0.039(5) 0.063(6) 0.060(6) 0.006(5) 0.020(4) 0.016(4)
C206 0.041(5) 0.056(5) 0.067(6) 0.017(4) 0.022(4) 0.032(4)
C207 0.071(7) 0.072(7) 0.093(8) 0.028(6) 0.033(6) 0.043(6)
C208 0.081(8) 0.056(6) 0.110(9) 0.020(6) 0.047(7) 0.037(6)
C209 0.098(9) 0.051(6) 0.099(9) 0.010(6) 0.052(8) 0.038(6)
C210 0.075(7) 0.056(6) 0.072(6) 0.005(5) 0.038(5) 0.030(5)
N5 0.033(4) 0.104(6) 0.048(4) 0.018(4) 0.012(3) 0.033(5)
N6 0.023(3) 0.069(5) 0.052(4) 0.000(4) 0.014(3) 0.011(3)
C301 0.047(6) 0.151(11) 0.064(7) 0.047(7) 0.019(5) 0.041(7)
C302 0.082(10) 0.25(2) 0.061(8) 0.065(10) 0.022(7) 0.097(13)
C303 0.039(7) 0.217(19) 0.071(9) -0.013(11) -0.010(6) 0.038(10)
C304 0.063(8) 0.159(13) 0.066(8) -0.002(8) 0.006(6) 0.049(8)
C305 0.032(5) 0.103(8) 0.049(5) -0.008(5) 0.005(4) 0.023(5)
C306 0.033(5) 0.087(7) 0.074(7) -0.012(6) 0.023(5) 0.017(5)
C307 0.046(6) 0.105(10) 0.108(10) -0.014(8) 0.023(7) 0.003(7)
C308 0.049(7) 0.115(11) 0.137(13) 0.021(10) 0.050(9) -0.007(7)
C309 0.052(7) 0.136(12) 0.100(10) 0.031(9) 0.038(7) 0.025(8)
C310 0.036(5) 0.095(8) 0.081(7) 0.023(6) 0.033(5) 0.023(5)
C11 0.032(4) 0.051(5) 0.043(4) -0.007(4) 0.010(3) 0.017(4)
C12 0.058(6) 0.038(5) 0.063(6) 0.010(4) 0.020(5) 0.017(4)
C13 0.068(7) 0.039(5) 0.096(9) -0.008(5) 0.023(6) 0.004(5)
C14 0.072(7) 0.069(8) 0.099(9) -0.035(7) 0.026(7) 0.019(6)
C15 0.061(6) 0.085(8) 0.063(6) -0.004(6) 0.026(5) 0.025(6)
C16 0.046(5) 0.050(5) 0.051(5) -0.008(4) 0.014(4) 0.015(4)
C21 0.056(5) 0.052(5) 0.047(5) 0.019(4) 0.029(4) 0.030(4)
C22 0.056(6) 0.069(6) 0.069(6) 0.021(5) 0.029(5) 0.020(5)
C23 0.097(9) 0.093(8) 0.116(10) 0.055(8) 0.083(9) 0.052(7)
C24 0.112(11) 0.105(9) 0.089(9) 0.059(8) 0.071(9) 0.062(9)
C25 0.106(9) 0.085(7) 0.053(6) 0.022(5) 0.042(6) 0.050(7)
C26 0.062(6) 0.066(6) 0.045(5) 0.013(4) 0.026(5) 0.025(5)
C31 0.046(5) 0.036(4) 0.044(4) 0.009(3) 0.028(4) 0.017(4)
C32 0.046(5) 0.053(5) 0.065(5) 0.016(4) 0.029(4) 0.023(4)
C33 0.073(7) 0.051(6) 0.086(7) 0.028(5) 0.045(6) 0.035(5)
C34 0.098(9) 0.041(5) 0.080(7) 0.012(5) 0.060(7) 0.022(6)
C35 0.070(6) 0.051(5) 0.056(5) -0.006(4) 0.028(5) 0.015(5)
C36 0.058(6) 0.044(5) 0.051(5) 0.005(4) 0.025(4) 0.022(4)
C41 0.036(4) 0.040(4) 0.034(4) 0.006(3) 0.014(3) 0.018(4)
C42 0.061(6) 0.054(5) 0.042(5) 0.012(4) 0.019(4) 0.019(5)
C43 0.055(6) 0.058(6) 0.042(5) -0.008(4) 0.008(4) 0.004(5)
C44 0.065(6) 0.076(6) 0.029(4) 0.007(4) 0.015(4) 0.024(6)
C45 0.055(6) 0.093(7) 0.050(5) 0.021(5) 0.030(5) 0.034(6)
C46 0.046(5) 0.059(5) 0.038(4) 0.006(4) 0.014(4) 0.021(4)
C51 0.036(4) 0.049(5) 0.060(5) 0.013(4) 0.019(4) 0.024(4)
C52 0.050(5) 0.068(6) 0.075(6) 0.009(5) 0.035(5) 0.021(5)
C53 0.065(7) 0.041(5) 0.135(11) 0.013(6) 0.046(7) 0.013(5)
C54 0.077(8) 0.086(9) 0.146(13) 0.075(10) 0.056(9) 0.032(7)
C55 0.073(8) 0.102(10) 0.087(9) 0.031(8) 0.030(7) 0.023(8)
C56 0.066(6) 0.070(7) 0.068(6) 0.033(5) 0.032(5) 0.025(5)
C61 0.057(6) 0.065(6) 0.048(5) 0.005(4) 0.029(4) 0.025(5)
C62 0.075(7) 0.084(7) 0.055(6) -0.011(5) 0.028(5) 0.043(6)
C63 0.138(12) 0.138(12) 0.076(8) -0.019(8) 0.038(9) 0.085(10)
C64 0.131(12) 0.149(13) 0.092(10) -0.064(9) 0.028(9) 0.064(11)
C65 0.098(9) 0.139(11) 0.057(7) -0.029(7) 0.013(6) 0.051(9)
C66 0.052(6) 0.102(8) 0.039(5) -0.008(5) 0.010(4) 0.031(6)
C71 0.043(5) 0.054(5) 0.036(4) 0.011(4) 0.009(4) 0.023(4)
C72 0.068(6) 0.059(6) 0.053(5) 0.020(5) 0.025(5) 0.017(5)
C73 0.089(8) 0.082(8) 0.048(6) 0.018(6) 0.022(5) 0.024(6)
C74 0.094(8) 0.102(9) 0.039(5) 0.014(6) 0.020(5) 0.045(7)
C75 0.079(7) 0.076(7) 0.044(5) -0.014(5) 0.006(5) 0.026(6)
C76 0.053(5) 0.050(5) 0.047(5) 0.001(4) 0.007(4) 0.019(4)
C81 0.063(6) 0.048(5) 0.045(5) 0.014(4) 0.024(4) 0.036(5)
C82 0.072(6) 0.061(6) 0.066(6) 0.017(5) 0.031(5) 0.043(5)
C83 0.091(9) 0.098(9) 0.070(7) 0.020(6) 0.030(7) 0.064(8)
C84 0.115(11) 0.067(7) 0.070(7) 0.006(6) 0.025(7) 0.058(8)
C85 0.092(8) 0.056(6) 0.063(6) -0.001(5) 0.009(6) 0.026(6)
C86 0.060(6) 0.046(5) 0.078(7) 0.007(5) 0.027(5) 0.022(5)
B1 0.051(7) 0.060(7) 0.054(7) 0.000(6) 0.014(5) 0.012(6)
F1 0.056(3) 0.079(4) 0.060(3) 0.005(3) 0.007(3) 0.010(3)
F2 0.060(5) 0.321(18) 0.180(11) -0.155(12) -0.003(6) 0.052(8)
F3 0.131(14) 0.050(8) 0.159(16) 0.007(9) -0.027(13) -0.014(8)
F4 0.200(16) 0.174(13) 0.111(9) 0.045(10) -0.057(10) -0.061(12)
F4A 0.121(12) 0.26(3) 0.22(2) -0.17(2) 0.044(14) 0.018(15)
B2 0.096(12) 0.077(10) 0.103(12) 0.007(9) 0.025(10) 0.037(9)
F5 0.131(7) 0.110(6) 0.152(8) 0.013(6) 0.030(6) 0.035(6)
F6 0.170(10) 0.114(7) 0.172(10) -0.038(7) -0.008(8) -0.010(7)
F7 0.144(10) 0.121(8) 0.38(2) -0.021(10) -0.033(11) 0.077(8)
F8 0.182(11) 0.304(17) 0.109(7) 0.003(9) 0.037(7) 0.098(11)
B3 0.099(15) 0.25(3) 0.119(16) 0.083(19) 0.059(13) 0.102(19)
F9 0.156(10) 0.362(19) 0.158(9) 0.059(11) 0.048(8) 0.176(12)
F10 0.278(17) 0.33(2) 0.159(11) 0.144(12) 0.105(11) 0.180(16)
F11 0.192(13) 0.39(2) 0.175(11) 0.029(13) 0.074(10) 0.191(17)
F12 0.186(16) 0.26(2) 0.37(3) 0.15(2) -0.030(17) 0.046(15)
B4 0.13(3) 0.079(16) 0.46(8) -0.03(3) -0.12(4) -0.031(17)
F13 0.166(12) 0.195(14) 0.208(13) 0.048(10) 0.013(10) 0.031(10)
F14 0.164(15) 0.174(14) 0.47(3) 0.063(17) 0.011(19) 0.008(12)
F15 0.53(4) 0.198(18) 0.32(3) -0.074(18) 0.04(3) -0.13(2)
F16 0.67(10) 0.92(14) 0.53(7) -0.16(8) 0.45(8) -0.28(10)
O1 0.26(2) 0.072(9) 0.160(16) -0.034(10) 0.008(16) 0.015(12)
O2 0.20(2) 0.33(3) 0.150(16) 0.122(18) 0.096(15) 0.17(2)

loop_
_atom_type_symbol
_atom_type_description
_atom_type_scat_dispersion_real
_atom_type_scat_dispersion_imag
_atom_type_scat_source
C C 0.0033 0.0016 'International Tables Vol C Tables 4.2.6.8 and 6.1.1.4'
H H 0.0000 0.0000 'International Tables Vol C Tables 4.2.6.8 and 6.1.1.4'
N N 0.0061 0.0033 'International Tables Vol C Tables 4.2.6.8 and 6.1.1.4'
F F 0.0171 0.0103 'International Tables Vol C Tables 4.2.6.8 and 6.1.1.4'
P P 0.1023 0.0942 'International Tables Vol C Tables 4.2.6.8 and 6.1.1.4'
Ru Ru -1.2594 0.8363 'International Tables Vol C Tables 4.2.6.8 and 6.1.1.4'
Sb Sb -0.5866 1.5461 'International Tables Vol C Tables 4.2.6.8 and 6.1.1.4'
Pt Pt -1.7033 8.3905 'International Tables Vol C Tables 4.2.6.8 and 6.1.1.4'
O O 0.0106 0.0060 'International Tables Vol C Tables 4.2.6.8 and 6.1.1.4'
B B 0.0013 0.0007 'International Tables Vol C Tables 4.2.6.8 and 6.1.1.4'

loop_
_geom_angle_atom_site_label_1
_geom_angle_atom_site_label_2
_geom_angle_atom_site_label_3
_geom_angle
N3 Ru1 N4 77.8(3)
N3 Ru1 N1 164.9(2)
N4 Ru1 N1 93.1(3)
N3 Ru1 N2 90.2(3)
N4 Ru1 N2 86.0(2)
N1 Ru1 N2 77.0(3)
N3 Ru1 P1 104.74(19)
N4 Ru1 P1 176.7(2)
N1 Ru1 P1 84.88(18)
N2 Ru1 P1 96.04(18)
N3 Ru1 P2 95.33(19)
N4 Ru1 P2 92.08(19)
N1 Ru1 P2 97.05(18)
N2 Ru1 P2 173.6(2)
P1 Ru1 P2 85.59(7)
N6 Pt1 N5 77.0(3)
N6 Pt1 P4 177.4(2)
N5 Pt1 P4 100.5(2)
N6 Pt1 P3 98.2(2)
N5 Pt1 P3 171.3(3)
P4 Pt1 P3 84.41(8)
C21 P1 C11 102.6(4)
C21 P1 C1 106.0(4)
C11 P1 C1 103.2(3)
C21 P1 Ru1 112.3(2)
C11 P1 Ru1 125.0(3)
C1 P1 Ru1 106.1(2)
C41 P2 C31 97.1(3)
C41 P2 C2 104.6(3)
C31 P2 C2 106.6(4)
C41 P2 Ru1 126.2(3)
C31 P2 Ru1 113.8(2)
C2 P2 Ru1 107.0(2)
C51 P3 C61 109.8(4)
C51 P3 C3 109.7(3)
C61 P3 C3 102.8(4)
C51 P3 Pt1 110.1(3)
C61 P3 Pt1 114.0(3)
C3 P3 Pt1 110.0(2)
C71 P4 C81 107.1(4)
C71 P4 C4 107.7(3)
C81 P4 C4 104.8(4)
C71 P4 Pt1 113.6(3)
C81 P4 Pt1 112.0(3)
C4 P4 Pt1 111.2(3)
C4 C1 C2 90.0(5)
C4 C1 P1 118.1(5)
C2 C1 P1 114.6(5)
C4 C1 H1 110.9
C2 C1 H1 110.9
P1 C1 H1 110.9
C3 C2 C1 88.7(5)
C3 C2 P2 120.1(5)
C1 C2 P2 114.5(5)
C3 C2 H2 110.6
C1 C2 H2 110.6
P2 C2 H2 110.6
C4 C3 C2 90.1(5)
C4 C3 P3 111.9(5)
C2 C3 P3 122.1(5)
C4 C3 H3 110.3
C2 C3 H3 110.3
P3 C3 H3 110.3
C1 C4 C3 89.7(5)
C1 C4 P4 118.1(5)
C3 C4 P4 113.6(5)
C1 C4 H4 111.2
C3 C4 H4 111.2
P4 C4 H4 111.2
C105 N1 C101 116.6(7)
C105 N1 Ru1 115.4(5)
C101 N1 Ru1 127.9(5)
C106 N2 C110 118.2(8)
C106 N2 Ru1 115.7(6)
C110 N2 Ru1 126.1(6)
N1 C101 C102 124.3(8)
N1 C101 H101 117.8
C102 C101 H101 117.8
C103 C102 C101 117.8(9)
C103 C102 H102 121.1
C101 C102 H102 121.1
C102 C103 C104 119.8(9)
C102 C103 H103 120.1
C104 C103 H103 120.1
C103 C104 C105 120.0(9)
C103 C104 H104 120.0
C105 C104 H104 120.0
N1 C105 C104 121.4(9)
N1 C105 C106 115.6(7)
C104 C105 C106 123.0(8)
N2 C106 C107 121.0(10)
N2 C106 C105 116.2(7)
C107 C106 C105 122.7(9)
C108 C107 C106 119.0(11)
C108 C107 H107 120.5
C106 C107 H107 120.5
C107 C108 C109 120.2(10)
C107 C108 H108 119.9
C109 C108 H108 119.9
C110 C109 C108 118.4(11)
C110 C109 H109 120.8
C108 C109 H109 120.8
N2 C110 C109 123.1(10)
N2 C110 H110 118.5
C109 C110 H110 118.5
C201 N3 C205 118.1(7)
C201 N3 Ru1 127.5(6)
C205 N3 Ru1 114.4(6)
C210 N4 C206 118.9(7)
C210 N4 Ru1 125.0(6)
C206 N4 Ru1 116.1(5)
N3 C201 C202 122.6(9)
N3 C201 H201 118.7
C202 C201 H201 118.7
C203 C202 C201 119.8(10)
C203 C202 H202 120.1
C201 C202 H202 120.1
C202 C203 C204 118.6(10)
C202 C203 H203 120.7
C204 C203 H203 120.7
C203 C204 C205 120.7(10)
C203 C204 H204 119.7
C205 C204 H204 119.7
N3 C205 C204 119.8(9)
N3 C205 C206 116.3(8)
C204 C205 C206 123.8(9)
N4 C206 C207 121.3(9)
N4 C206 C205 114.5(7)
C207 C206 C205 124.2(9)
C208 C207 C206 119.3(11)
C208 C207 H207 120.4
C206 C207 H207 120.4
C209 C208 C207 120.0(10)
C209 C208 H208 120.0
C207 C208 H208 120.0
C208 C209 C210 119.1(10)
C208 C209 H209 120.5
C210 C209 H209 120.5
N4 C210 C209 121.5(10)
N4 C210 H210 119.3
C209 C210 H210 119.3
C301 N5 C305 118.3(9)
C301 N5 Pt1 127.8(8)
C305 N5 Pt1 113.2(6)
C306 N6 C310 118.9(8)
C306 N6 Pt1 113.1(6)
C310 N6 Pt1 127.7(6)
N5 C301 C302 120.2(14)
N5 C301 H301 119.9
C302 C301 H301 119.9
C303 C302 C301 119.7(14)
C303 C302 H302 120.2
C301 C302 H302 120.2
C304 C303 C302 117.4(13)
C304 C303 H303 121.3
C302 C303 H303 121.3
C303 C304 C305 122.1(15)
C303 C304 H304 118.9
C305 C304 H304 118.9
C304 C305 N5 122.1(12)
C304 C305 C306 124.2(12)
N5 C305 C306 113.5(8)
N6 C306 C307 120.5(11)
N6 C306 C305 116.1(9)
C307 C306 C305 123.3(10)
C308 C307 C306 118.8(12)
C308 C307 H307 120.6
C306 C307 H307 120.6
C309 C308 C307 119.0(12)
C309 C308 H308 120.5
C307 C308 H308 120.5
C310 C309 C308 119.6(12)
C310 C309 H309 120.2
C308 C309 H309 120.2
C309 C310 N6 122.6(11)
C309 C310 H310 118.7
N6 C310 H310 118.7
C16 C11 C12 118.8(7)
C16 C11 P1 118.1(6)
C12 C11 P1 123.0(6)
C13 C12 C11 119.6(9)
C13 C12 H12 120.2
C11 C12 H12 120.2
C14 C13 C12 120.3(10)
C14 C13 H13 119.9
C12 C13 H13 119.9
C15 C14 C13 121.6(10)
C15 C14 H14 119.2
C13 C14 H14 119.2
C14 C15 C16 118.5(10)
C14 C15 H15 120.8
C16 C15 H15 120.8
C11 C16 C15 121.3(9)
C11 C16 H16 119.4
C15 C16 H16 119.4
C26 C21 C22 118.4(8)
C26 C21 P1 125.7(7)
C22 C21 P1 115.2(7)
C23 C22 C21 119.7(10)
C23 C22 H22 120.2
C21 C22 H22 120.2
C22 C23 C24 120.0(11)
C22 C23 H23 120.0
C24 C23 H23 120.0
C25 C24 C23 120.0(10)
C25 C24 H24 120.0
C23 C24 H24 120.0
C24 C25 C26 120.6(11)
C24 C25 H25 119.7
C26 C25 H25 119.7
C21 C26 C25 121.3(10)
C21 C26 H26 119.3
C25 C26 H26 119.3
C36 C31 C32 118.4(7)
C36 C31 P2 126.2(6)
C32 C31 P2 115.4(6)
C33 C32 C31 121.7(9)
C33 C32 H32 119.1
C31 C32 H32 119.1
C32 C33 C34 118.5(9)
C32 C33 H33 120.8
C34 C33 H33 120.8
C35 C34 C33 120.1(9)
C35 C34 H34 119.9
C33 C34 H34 119.9
C34 C35 C36 121.2(10)
C34 C35 H35 119.4
C36 C35 H35 119.4
C31 C36 C35 120.1(8)
C31 C36 H36 120.0
C35 C36 H36 120.0
C46 C41 C42 116.6(7)
C46 C41 P2 119.2(6)
C42 C41 P2 124.2(6)
C41 C42 C43 122.1(8)
C41 C42 H42 119.0
C43 C42 H42 119.0
C44 C43 C42 118.9(8)
C44 C43 H43 120.5
C42 C43 H43 120.5
C43 C44 C45 121.2(8)
C43 C44 H44 119.4
C45 C44 H44 119.4
C44 C45 C46 119.0(9)
C44 C45 H45 120.5
C46 C45 H45 120.5
C41 C46 C45 122.1(8)
C41 C46 H46 118.9
C45 C46 H46 118.9
C52 C51 C56 119.7(9)
C52 C51 P3 118.5(7)
C56 C51 P3 121.5(7)
C51 C52 C53 119.7(10)
C51 C52 H52 120.1
C53 C52 H52 120.1
C54 C53 C52 119.2(12)
C54 C53 H53 120.4
C52 C53 H53 120.4
C55 C54 C53 120.9(11)
C55 C54 H54 119.6
C53 C54 H54 119.6
C56 C55 C54 120.2(12)
C56 C55 H55 119.9
C54 C55 H55 119.9
C55 C56 C51 120.2(11)
C55 C56 H56 119.9
C51 C56 H56 119.9
C62 C61 C66 119.6(8)
C62 C61 P3 119.6(7)
C66 C61 P3 120.8(7)
C63 C62 C61 120.4(11)
C63 C62 H62 119.8
C61 C62 H62 119.8
C62 C63 C64 120.1(11)
C62 C63 H63 119.9
C64 C63 H63 119.9
C65 C64 C63 120.7(10)
C65 C64 H64 119.6
C63 C64 H64 119.6
C64 C65 C66 121.4(12)
C64 C65 H65 119.3
C66 C65 H65 119.3
C65 C66 C61 117.8(10)
C65 C66 H66 121.1
C61 C66 H66 121.1
C76 C71 C72 119.6(8)
C76 C71 P4 118.2(7)
C72 C71 P4 121.8(7)
C73 C72 C71 118.2(9)
C73 C72 H72 120.9
C71 C72 H72 120.9
C74 C73 C72 122.6(10)
C74 C73 H73 118.7
C72 C73 H73 118.7
C73 C74 C75 120.4(9)
C73 C74 H74 119.8
C75 C74 H74 119.8
C74 C75 C76 120.3(9)
C74 C75 H75 119.9
C76 C75 H75 119.9
C71 C76 C75 118.8(9)
C71 C76 H76 120.6
C75 C76 H76 120.6
C82 C81 C86 120.8(8)
C82 C81 P4 118.2(7)
C86 C81 P4 121.0(6)
C81 C82 C83 119.5(10)
C81 C82 H82 120.2
C83 C82 H82 120.2
C84 C83 C82 119.7(10)
C84 C83 H83 120.1
C82 C83 H83 120.1
C83 C84 C85 121.1(10)
C83 C84 H84 119.5
C85 C84 H84 119.5
C86 C85 C84 120.0(11)
C86 C85 H85 120.0
C84 C85 H85 120.0
C85 C86 C81 118.9(9)
C85 C86 H86 120.6
C81 C86 H86 120.6
F4A B1 F4 72.8(18)
F4A B1 F2 131.8(13)
F4 B1 F2 93.0(16)
F4A B1 F3 71.3(18)
F4 B1 F3 134.9(14)
F2 B1 F3 91.0(17)
F4A B1 F1 117.3(12)
F4 B1 F1 111.3(11)
F2 B1 F1 110.8(9)
F3 B1 F1 109.0(11)
B1 F3 F4A 52.2(11)
B1 F4 F4A 52.2(11)
B1 F4A F3 56.5(12)
B1 F4A F4 55.0(12)
F3 F4A F4 106.7(15)
F7 B2 F5 110.0(16)
F7 B2 F6 115.7(14)
F5 B2 F6 107.8(14)
F7 B2 F8 111.2(17)
F5 B2 F8 96.8(13)
F6 B2 F8 113.6(16)
F9 B3 F10 118.5(19)
F9 B3 F12 112(3)
F10 B3 F12 107(3)
F9 B3 F11 106(2)
F10 B3 F11 114(2)
F12 B3 F11 97(2)
F15 B4 F14 138(6)
F15 B4 F16 98(5)
F14 B4 F16 105(6)
F15 B4 F13 108(3)
F14 B4 F13 106(3)
F16 B4 F13 92(6)

loop_
_geom_bond_atom_site_label_1
_geom_bond_atom_site_label_2
_geom_bond_distance
Ru1 N3 2.084(7)
Ru1 N4 2.100(6)
Ru1 N1 2.110(6)
Ru1 N2 2.123(7)
Ru1 P1 2.305(2)
Ru1 P2 2.328(2)
Pt1 N6 2.079(7)
Pt1 N5 2.083(7)
Pt1 P4 2.239(2)
Pt1 P3 2.248(2)
P1 C21 1.822(8)
P1 C11 1.842(8)
P1 C1 1.870(7)
P2 C41 1.828(7)
P2 C31 1.845(8)
P2 C2 1.887(7)
P3 C51 1.805(9)
P3 C61 1.808(8)
P3 C3 1.847(7)
P4 C71 1.814(8)
P4 C81 1.822(8)
P4 C4 1.855(7)
C1 C4 1.553(10)
C1 C2 1.572(10)
C1 H1 0.9900
C2 C3 1.567(9)
C2 H2 0.9900
C3 C4 1.557(10)
C3 H3 0.9900
C4 H4 0.9900
N1 C105 1.357(10)
N1 C101 1.360(11)
N2 C106 1.331(11)
N2 C110 1.357(12)
C101 C102 1.386(12)
C101 H101 0.9400
C102 C103 1.354(14)
C102 H102 0.9400
C103 C104 1.382(15)
C103 H103 0.9400
C104 C105 1.386(13)
C104 H104 0.9400
C105 C106 1.460(13)
C106 C107 1.420(13)
C107 C108 1.354(16)
C107 H107 0.9400
C108 C109 1.370(17)
C108 H108 0.9400
C109 C110 1.369(14)
C109 H109 0.9400
C110 H110 0.9400
N3 C201 1.335(11)
N3 C205 1.375(11)
N4 C210 1.321(11)
N4 C206 1.346(11)
C201 C202 1.387(13)
C201 H201 0.9400
C202 C203 1.358(16)
C202 H202 0.9400
C203 C204 1.368(16)
C203 H203 0.9400
C204 C205 1.400(14)
C204 H204 0.9400
C205 C206 1.460(13)
C206 C207 1.387(12)
C207 C208 1.372(16)
C207 H207 0.9400
C208 C209 1.327(16)
C208 H208 0.9400
C209 C210 1.423(14)
C209 H209 0.9400
C210 H210 0.9400
N5 C301 1.332(13)
N5 C305 1.362(13)
N6 C306 1.336(12)
N6 C310 1.352(12)
C301 C302 1.431(18)
C301 H301 0.9400
C302 C303 1.39(2)
C302 H302 0.9400
C303 C304 1.33(2)
C303 H303 0.9400
C304 C305 1.361(15)
C304 H304 0.9400
C305 C306 1.460(15)
C306 C307 1.408(16)
C307 C308 1.381(19)
C307 H307 0.9400
C308 C309 1.375(19)
C308 H308 0.9400
C309 C310 1.347(16)
C309 H309 0.9400
C310 H310 0.9400
C11 C16 1.369(12)
C11 C12 1.406(12)
C12 C13 1.377(13)
C12 H12 0.9400
C13 C14 1.367(16)
C13 H13 0.9400
C14 C15 1.360(16)
C14 H14 0.9400
C15 C16 1.400(13)
C15 H15 0.9400
C16 H16 0.9400
C21 C26 1.357(12)
C21 C22 1.428(13)
C22 C23 1.386(14)
C22 H22 0.9400
C23 C24 1.405(18)
C23 H23 0.9400
C24 C25 1.342(17)
C24 H24 0.9400
C25 C26 1.406(13)
C25 H25 0.9400
C26 H26 0.9400
C31 C36 1.381(12)
C31 C32 1.391(11)
C32 C33 1.385(13)
C32 H32 0.9400
C33 C34 1.394(15)
C33 H33 0.9400
C34 C35 1.358(14)
C34 H34 0.9400
C35 C36 1.384(12)
C35 H35 0.9400
C36 H36 0.9400
C41 C46 1.379(11)
C41 C42 1.386(12)
C42 C43 1.404(12)
C42 H42 0.9400
C43 C44 1.361(13)
C43 H43 0.9400
C44 C45 1.363(14)
C44 H44 0.9400
C45 C46 1.406(11)
C45 H45 0.9400
C46 H46 0.9400
C51 C52 1.376(13)
C51 C56 1.390(13)
C52 C53 1.380(14)
C52 H52 0.9400
C53 C54 1.373(18)
C53 H53 0.9400
C54 C55 1.367(19)
C54 H54 0.9400
C55 C56 1.344(16)
C55 H55 0.9400
C56 H56 0.9400
C61 C62 1.395(12)
C61 C66 1.397(12)
C62 C63 1.348(14)
C62 H62 0.9400
C63 C64 1.358(19)
C63 H63 0.9400
C64 C65 1.354(19)
C64 H64 0.9400
C65 C66 1.377(14)
C65 H65 0.9400
C66 H66 0.9400
C71 C76 1.391(12)
C71 C72 1.405(12)
C72 C73 1.368(13)
C72 H72 0.9400
C73 C74 1.334(15)
C73 H73 0.9400
C74 C75 1.356(15)
C74 H74 0.9400
C75 C76 1.398(13)
C75 H75 0.9400
C76 H76 0.9400
C81 C82 1.380(12)
C81 C86 1.384(13)
C82 C83 1.389(15)
C82 H82 0.9400
C83 C84 1.346(17)
C83 H83 0.9400
C84 C85 1.391(16)
C84 H84 0.9400
C85 C86 1.374(13)
C85 H85 0.9400
C86 H86 0.9400
B1 F4A 1.236(16)
B1 F4 1.282(16)
B1 F2 1.283(14)
B1 F3 1.304(18)
B1 F1 1.374(12)
F3 F4A 1.48(3)
F4 F4A 1.49(3)
B2 F7 1.302(19)
B2 F5 1.341(18)
B2 F6 1.352(19)
B2 F8 1.400(19)
B3 F9 1.26(2)
B3 F10 1.28(2)
B3 F12 1.31(3)
B3 F11 1.40(3)
B4 F15 1.17(3)
B4 F14 1.19(4)
B4 F16 1.29(8)
B4 F13 1.42(4)

loop_
_geom_torsion_atom_site_label_1
_geom_torsion_atom_site_label_2
_geom_torsion_atom_site_label_3
_geom_torsion_atom_site_label_4
_geom_torsion
N3 Ru1 P1 C21 -118.9(4)
N1 Ru1 P1 C21 49.3(4)
N2 Ru1 P1 C21 -27.1(4)
P2 Ru1 P1 C21 146.8(3)
N3 Ru1 P1 C11 6.2(4)
N1 Ru1 P1 C11 174.4(4)
N2 Ru1 P1 C11 98.1(4)
P2 Ru1 P1 C11 -88.1(3)
N3 Ru1 P1 C1 125.8(3)
N1 Ru1 P1 C1 -66.1(3)
N2 Ru1 P1 C1 -142.4(3)
P2 Ru1 P1 C1 31.4(3)
N3 Ru1 P2 C41 -7.7(3)
N4 Ru1 P2 C41 -85.6(3)
N1 Ru1 P2 C41 -179.0(3)
P1 Ru1 P2 C41 96.7(3)
N3 Ru1 P2 C31 111.6(3)
N4 Ru1 P2 C31 33.7(3)
N1 Ru1 P2 C31 -59.7(3)
P1 Ru1 P2 C31 -144.0(3)
N3 Ru1 P2 C2 -131.0(3)
N4 Ru1 P2 C2 151.1(3)
N1 Ru1 P2 C2 57.7(3)
P1 Ru1 P2 C2 -26.5(2)
N6 Pt1 P3 C51 -32.5(3)
P4 Pt1 P3 C51 148.1(3)
N6 Pt1 P3 C61 91.6(4)
P4 Pt1 P3 C61 -87.9(3)
N6 Pt1 P3 C3 -153.6(3)
P4 Pt1 P3 C3 26.9(3)
N5 Pt1 P4 C71 30.8(4)
P3 Pt1 P4 C71 -142.0(3)
N5 Pt1 P4 C81 -90.7(4)
P3 Pt1 P4 C81 96.6(3)
N5 Pt1 P4 C4 152.5(3)
P3 Pt1 P4 C4 -20.3(3)
C21 P1 C1 C4 105.0(6)
C11 P1 C1 C4 -2.4(6)
Ru1 P1 C1 C4 -135.4(5)
C21 P1 C1 C2 -150.8(5)
C11 P1 C1 C2 101.7(6)
Ru1 P1 C1 C2 -31.2(5)
C4 C1 C2 C3 8.9(5)
P1 C1 C2 C3 -112.3(5)
C4 C1 C2 P2 131.6(5)
P1 C1 C2 P2 10.4(7)
C41 P2 C2 C3 -17.3(7)
C31 P2 C2 C3 -119.4(6)
Ru1 P2 C2 C3 118.5(5)
C41 P2 C2 C1 -120.9(5)
C31 P2 C2 C1 137.0(5)
Ru1 P2 C2 C1 14.9(5)
C1 C2 C3 C4 -8.8(5)
P2 C2 C3 C4 -126.6(6)
C1 C2 C3 P3 -125.1(6)
P2 C2 C3 P3 117.1(6)
C51 P3 C3 C4 -150.7(5)
C61 P3 C3 C4 92.5(6)
Pt1 P3 C3 C4 -29.3(5)
C51 P3 C3 C2 -45.9(7)
C61 P3 C3 C2 -162.7(6)
Pt1 P3 C3 C2 75.5(6)
C2 C1 C4 C3 -8.9(5)
P1 C1 C4 C3 109.2(6)
C2 C1 C4 P4 107.9(6)
P1 C1 C4 P4 -134.0(5)
C2 C3 C4 C1 8.9(5)
P3 C3 C4 C1 133.9(5)
C2 C3 C4 P4 -111.9(5)
P3 C3 C4 P4 13.1(6)
C71 P4 C4 C1 30.1(7)
C81 P4 C4 C1 143.9(6)
Pt1 P4 C4 C1 -94.9(5)
C71 P4 C4 C3 133.3(5)
C81 P4 C4 C3 -112.9(5)
Pt1 P4 C4 C3 8.2(5)
N3 Ru1 N1 C105 33.5(13)
N4 Ru1 N1 C105 85.8(6)
N2 Ru1 N1 C105 0.6(5)
P1 Ru1 N1 C105 -96.8(5)
P2 Ru1 N1 C105 178.3(5)
N3 Ru1 N1 C101 -150.0(9)
N4 Ru1 N1 C101 -97.7(7)
N2 Ru1 N1 C101 177.1(7)
P1 Ru1 N1 C101 79.6(6)
P2 Ru1 N1 C101 -5.3(6)
N3 Ru1 N2 C106 -171.0(6)
N4 Ru1 N2 C106 -93.2(6)
N1 Ru1 N2 C106 0.9(5)
P1 Ru1 N2 C106 84.2(5)
N3 Ru1 N2 C110 7.7(7)
N4 Ru1 N2 C110 85.5(7)
N1 Ru1 N2 C110 179.6(7)
P1 Ru1 N2 C110 -97.1(7)
C105 N1 C101 C102 -0.2(12)
Ru1 N1 C101 C102 -176.6(6)
N1 C101 C102 C103 0.7(14)
C101 C102 C103 C104 -1.2(16)
C102 C103 C104 C105 1.3(17)
C101 N1 C105 C104 0.2(12)
Ru1 N1 C105 C104 177.1(7)
C101 N1 C105 C106 -178.7(7)
Ru1 N1 C105 C106 -1.8(9)
C103 C104 C105 N1 -0.7(15)
C103 C104 C105 C106 178.1(9)
C110 N2 C106 C107 0.9(12)
Ru1 N2 C106 C107 179.7(7)
C110 N2 C106 C105 179.1(8)
Ru1 N2 C106 C105 -2.1(9)
N1 C105 C106 N2 2.6(11)
C104 C105 C106 N2 -176.3(8)
N1 C105 C106 C107 -179.2(8)
C104 C105 C106 C107 1.9(14)
N2 C106 C107 C108 1.2(15)
C105 C106 C107 C108 -176.9(10)
C106 C107 C108 C109 -1.7(18)
C107 C108 C109 C110 0.2(19)
C106 N2 C110 C109 -2.5(14)
Ru1 N2 C110 C109 178.8(8)
C108 C109 C110 N2 2.0(17)
N4 Ru1 N3 C201 -169.8(7)
N1 Ru1 N3 C201 -115.9(10)
N2 Ru1 N3 C201 -83.9(7)
P1 Ru1 N3 C201 12.4(7)
P2 Ru1 N3 C201 99.3(7)
N4 Ru1 N3 C205 8.7(5)
N1 Ru1 N3 C205 62.6(12)
N2 Ru1 N3 C205 94.6(6)
P1 Ru1 N3 C205 -169.1(5)
P2 Ru1 N3 C205 -82.3(5)
N3 Ru1 N4 C210 174.5(7)
N1 Ru1 N4 C210 6.6(7)
N2 Ru1 N4 C210 83.4(7)
P2 Ru1 N4 C210 -90.5(7)
N3 Ru1 N4 C206 -8.3(6)
N1 Ru1 N4 C206 -176.1(6)
N2 Ru1 N4 C206 -99.4(6)
P2 Ru1 N4 C206 86.7(6)
C205 N3 C201 C202 6.0(13)
Ru1 N3 C201 C202 -175.6(7)
N3 C201 C202 C203 -0.3(16)
C201 C202 C203 C204 -5.0(18)
C202 C203 C204 C205 4.4(19)
C201 N3 C205 C204 -6.4(13)
Ru1 N3 C205 C204 175.0(8)
C201 N3 C205 C206 170.3(8)
Ru1 N3 C205 C206 -8.3(9)
C203 C204 C205 N3 1.3(16)
C203 C204 C205 C206 -175.2(10)
C210 N4 C206 C207 2.7(13)
Ru1 N4 C206 C207 -174.8(7)
C210 N4 C206 C205 -176.2(8)
Ru1 N4 C206 C205 6.4(9)
N3 C205 C206 N4 1.3(11)
C204 C205 C206 N4 177.9(9)
N3 C205 C206 C207 -177.5(8)
C204 C205 C206 C207 -0.9(15)
N4 C206 C207 C208 -2.3(14)
C205 C206 C207 C208 176.5(9)
C206 C207 C208 C209 -0.2(16)
C207 C208 C209 C210 2.2(17)
C206 N4 C210 C209 -0.6(13)
Ru1 N4 C210 C209 176.6(7)
C208 C209 C210 N4 -1.8(16)
N6 Pt1 N5 C301 -167.3(9)
P4 Pt1 N5 C301 11.8(9)
N6 Pt1 N5 C305 23.0(6)
P4 Pt1 N5 C305 -157.8(6)
N5 Pt1 N6 C306 -22.3(6)
P3 Pt1 N6 C306 150.3(6)
N5 Pt1 N6 C310 164.0(8)
P3 Pt1 N6 C310 -23.3(7)
C305 N5 C301 C302 4.5(15)
Pt1 N5 C301 C302 -164.7(8)
N5 C301 C302 C303 0.4(19)
C301 C302 C303 C304 -4(2)
C302 C303 C304 C305 4(2)
C303 C304 C305 N5 1.2(18)
C303 C304 C305 C306 -172.7(11)
C301 N5 C305 C304 -5.4(14)
Pt1 N5 C305 C304 165.3(8)
C301 N5 C305 C306 169.1(9)
Pt1 N5 C305 C306 -20.2(9)
C310 N6 C306 C307 9.0(13)
Pt1 N6 C306 C307 -165.3(8)
C310 N6 C306 C305 -167.1(8)
Pt1 N6 C306 C305 18.6(10)
C304 C305 C306 N6 175.4(10)
N5 C305 C306 N6 1.1(11)
C304 C305 C306 C307 -0.6(16)
N5 C305 C306 C307 -175.0(9)
N6 C306 C307 C308 -6.3(16)
C305 C306 C307 C308 169.5(11)
C306 C307 C308 C309 1(2)
C307 C308 C309 C310 2(2)
C308 C309 C310 N6 1.0(18)
C306 N6 C310 C309 -6.4(14)
Pt1 N6 C310 C309 166.9(8)
C21 P1 C11 C16 177.0(6)
C1 P1 C11 C16 -73.0(7)
Ru1 P1 C11 C16 47.9(7)
C21 P1 C11 C12 -7.0(8)
C1 P1 C11 C12 103.0(7)
Ru1 P1 C11 C12 -136.1(6)
C16 C11 C12 C13 -2.5(13)
P1 C11 C12 C13 -178.5(7)
C11 C12 C13 C14 2.2(15)
C12 C13 C14 C15 -1.9(17)
C13 C14 C15 C16 1.8(16)
C12 C11 C16 C15 2.6(12)
P1 C11 C16 C15 178.8(7)
C14 C15 C16 C11 -2.2(14)
C11 P1 C21 C26 127.2(7)
C1 P1 C21 C26 19.3(8)
Ru1 P1 C21 C26 -96.2(7)
C11 P1 C21 C22 -62.4(7)
C1 P1 C21 C22 -170.3(6)
Ru1 P1 C21 C22 74.2(7)
C26 C21 C22 C23 -0.7(13)
P1 C21 C22 C23 -171.8(8)
C21 C22 C23 C24 1.1(15)
C22 C23 C24 C25 -0.3(17)
C23 C24 C25 C26 -0.9(16)
C22 C21 C26 C25 -0.5(13)
P1 C21 C26 C25 169.6(7)
C24 C25 C26 C21 1.3(15)
C41 P2 C31 C36 -119.4(7)
C2 P2 C31 C36 -11.8(7)
Ru1 P2 C31 C36 105.8(6)
C41 P2 C31 C32 59.0(6)
C2 P2 C31 C32 166.5(5)
Ru1 P2 C31 C32 -75.8(6)
C36 C31 C32 C33 -0.6(12)
P2 C31 C32 C33 -179.1(7)
C31 C32 C33 C34 0.8(13)
C32 C33 C34 C35 0.8(14)
C33 C34 C35 C36 -2.5(13)
C32 C31 C36 C35 -1.0(11)
P2 C31 C36 C35 177.3(6)
C34 C35 C36 C31 2.6(13)
C31 P2 C41 C46 37.8(6)
C2 P2 C41 C46 -71.4(7)
Ru1 P2 C41 C46 164.3(5)
C31 P2 C41 C42 -141.0(7)
C2 P2 C41 C42 109.7(7)
Ru1 P2 C41 C42 -14.6(8)
C46 C41 C42 C43 0.1(12)
P2 C41 C42 C43 179.0(7)
C41 C42 C43 C44 2.1(13)
C42 C43 C44 C45 -2.5(14)
C43 C44 C45 C46 0.8(14)
C42 C41 C46 C45 -1.8(11)
P2 C41 C46 C45 179.2(6)
C44 C45 C46 C41 1.4(13)
C61 P3 C51 C52 -168.7(6)
C3 P3 C51 C52 79.0(7)
Pt1 P3 C51 C52 -42.3(7)
C61 P3 C51 C56 4.0(8)
C3 P3 C51 C56 -108.3(7)
Pt1 P3 C51 C56 130.4(7)
C56 C51 C52 C53 2.4(13)
P3 C51 C52 C53 175.2(7)
C51 C52 C53 C54 -0.6(15)
C52 C53 C54 C55 -2.2(17)
C53 C54 C55 C56 3.2(19)
C54 C55 C56 C51 -1.3(17)
C52 C51 C56 C55 -1.5(14)
P3 C51 C56 C55 -174.0(8)
C51 P3 C61 C62 111.8(8)
C3 P3 C61 C62 -131.5(8)
Pt1 P3 C61 C62 -12.4(9)
C51 P3 C61 C66 -70.7(9)
C3 P3 C61 C66 46.1(9)
Pt1 P3 C61 C66 165.2(7)
C66 C61 C62 C63 1.0(16)
P3 C61 C62 C63 178.6(10)
C61 C62 C63 C64 -1(2)
C62 C63 C64 C65 2(3)
C63 C64 C65 C66 -3(3)
C64 C65 C66 C61 2(2)
C62 C61 C66 C65 -1.5(16)
P3 C61 C66 C65 -179.0(9)
C81 P4 C71 C76 165.9(7)
C4 P4 C71 C76 -81.8(7)
Pt1 P4 C71 C76 41.8(7)
C81 P4 C71 C72 -7.0(8)
C4 P4 C71 C72 105.2(7)
Pt1 P4 C71 C72 -131.1(7)
C76 C71 C72 C73 -0.1(14)
P4 C71 C72 C73 172.7(8)
C71 C72 C73 C74 2.4(16)
C72 C73 C74 C75 -2.5(18)
C73 C74 C75 C76 0.4(17)
C72 C71 C76 C75 -1.8(13)
P4 C71 C76 C75 -174.9(7)
C74 C75 C76 C71 1.8(15)
C71 P4 C81 C82 -102.7(7)
C4 P4 C81 C82 143.1(7)
Pt1 P4 C81 C82 22.4(7)
C71 P4 C81 C86 74.1(8)
C4 P4 C81 C86 -40.1(8)
Pt1 P4 C81 C86 -160.8(6)
C86 C81 C82 C83 1.0(13)
P4 C81 C82 C83 177.8(7)
C81 C82 C83 C84 0.3(15)
C82 C83 C84 C85 -2.1(17)
C83 C84 C85 C86 2.7(16)
C84 C85 C86 C81 -1.4(15)
C82 C81 C86 C85 -0.4(14)
P4 C81 C86 C85 -177.1(7)
F4 B1 F3 F4A 39(2)
F2 B1 F3 F4A 134.3(14)
F1 B1 F3 F4A -113.3(13)
F2 B1 F4 F4A -133.1(15)
F3 B1 F4 F4A -39(2)
F1 B1 F4 F4A 113.2(14)
F4 B1 F4A F3 -152.2(15)
F2 B1 F4A F3 -74(3)
F1 B1 F4A F3 102.3(16)
F2 B1 F4A F4 78(3)
F3 B1 F4A F4 152.2(15)
F1 B1 F4A F4 -105.5(15)
B1 F3 F4A F4 -23.5(11)
B1 F4 F4A F3 24.0(12)
